data_7208800
loop_
_publ_author_name
'Huang, Hai-xiao'
'Luo, Feng'
'Sun, Gong-ming'
'Song, Yu-mei'
'Tian, Xiao-zhao'
'Zhu, Yan'
'Yuan, Zi-jun'
'Feng, Xue-feng'
'Luo, Ming-biao'

_publ_section_title
;
 The first 2D\\rightarrow 3D polycatenation array built on (3,4)-connected
 bilayer nets
;
_journal_issue 23
_journal_name_full CrystEngComm
_journal_page_first 7861
_journal_paper_doi 10.1039/c2ce26043c
_journal_volume 14
_journal_year 2012
_chemical_formula_sum 'C84 H70 N12 O29 Zn4'
_chemical_formula_weight 1973.08
_chemical_name_systematic
;
?
;
_space_group_IT_number 2
_symmetry_cell_setting triclinic
_symmetry_space_group_name_Hall '-P 1'
_symmetry_space_group_name_H-M 'P -1'
_atom_sites_solution_hydrogens geom
_atom_sites_solution_primary direct
_atom_sites_solution_secondary difmap
_audit_creation_method SHELXL-97
_cell_angle_alpha 102.8860(10)
_cell_angle_beta 99.6040(10)
_cell_angle_gamma 104.2590(10)
_cell_formula_units_Z 1
_cell_length_a 10.6827(2)
_cell_length_b 14.4414(3)
_cell_length_c 14.6757(3)
_cell_measurement_reflns_used 5397
_cell_measurement_temperature 296(2)
_cell_measurement_theta_max 23.52
_cell_measurement_theta_min 2.20
_cell_volume 2079.29(7)
_computing_cell_refinement 'Bruker SMART'
_computing_data_collection 'Bruker SMART'
_computing_data_reduction 'Bruker SAINT'
_computing_molecular_graphics 'Bruker SHELXTL'
_computing_publication_material 'Bruker SHELXTL'
_computing_structure_refinement 'SHELXL-97 (Sheldrick, 1997)'
_computing_structure_solution 'SHELXS-97 (Sheldrick, 1990)'
_diffrn_ambient_temperature 296(2)
_diffrn_measured_fraction_theta_full 0.999
_diffrn_measured_fraction_theta_max 0.999
_diffrn_measurement_device_type 'CCD area detector'
_diffrn_measurement_method 'phi and omega scans'
_diffrn_radiation_monochromator graphite
_diffrn_radiation_source 'fine-focus sealed tube'
_diffrn_radiation_type MoK\a
_diffrn_radiation_wavelength 0.71073
_diffrn_reflns_av_R_equivalents 0.0477
_diffrn_reflns_av_sigmaI/netI 0.0449
_diffrn_reflns_limit_h_max 12
_diffrn_reflns_limit_h_min -12
_diffrn_reflns_limit_k_max 17
_diffrn_reflns_limit_k_min -17
_diffrn_reflns_limit_l_max 17
_diffrn_reflns_limit_l_min -16
_diffrn_reflns_number 30165
_diffrn_reflns_theta_full 25.00
_diffrn_reflns_theta_max 25.00
_diffrn_reflns_theta_min 1.46
_exptl_absorpt_coefficient_mu 1.233
_exptl_absorpt_correction_T_max 0.7481
_exptl_absorpt_correction_T_min 0.7087
_exptl_absorpt_correction_type multi-scan
_exptl_crystal_colour Colorless
_exptl_crystal_density_diffrn 1.576
_exptl_crystal_density_method 'not measured'
_exptl_crystal_description block
_exptl_crystal_F_000 1010
_exptl_crystal_size_max 0.30
_exptl_crystal_size_mid 0.28
_exptl_crystal_size_min 0.25
_refine_diff_density_max 0.560
_refine_diff_density_min -0.508
_refine_diff_density_rms 0.114
_refine_ls_extinction_method none
_refine_ls_goodness_of_fit_ref 1.067
_refine_ls_hydrogen_treatment mixed
_refine_ls_matrix_type full
_refine_ls_number_parameters 601
_refine_ls_number_reflns 7321
_refine_ls_number_restraints 19
_refine_ls_restrained_S_all 1.070
_refine_ls_R_factor_all 0.0642
_refine_ls_R_factor_gt 0.0406
_refine_ls_shift/su_max 0.006
_refine_ls_shift/su_mean 0.000
_refine_ls_structure_factor_coef Fsqd
_refine_ls_weighting_details 'calc w=1/[\s^2^(Fo^2^)+(0.0725P)^2^+0.4978P] where P=(Fo^2^+2Fc^2^)/3'
_refine_ls_weighting_scheme calc
_refine_ls_wR_factor_gt 0.1119
_refine_ls_wR_factor_ref 0.1278
_reflns_number_gt 5403
_reflns_number_total 7321
_reflns_threshold_expression >2sigma(I)
_cod_data_source_file c2ce26043c.txt
_cod_data_source_block 1
_cod_depositor_comments
;
The following automatic conversions were performed:

'_symmetry_cell_setting' value 'Triclinic' changed to 'triclinic'
according to /home/saulius/struct/CIF-dictionaries/cif_core.dic
dictionary named 'cif_core.dic' version 2.4.2 from 2011-04-26.

Automatic conversion script
Id: cif_fix_values 1891 2012-01-12 08:04:46Z andrius 
;
_cod_original_sg_symbol_H-M P-1
_cod_database_code 7208800

loop_
_symmetry_equiv_pos_as_xyz
'x, y, z'
'-x, -y, -z'

loop_
_atom_site_label
_atom_site_type_symbol
_atom_site_fract_x
_atom_site_fract_y
_atom_site_fract_z
_atom_site_U_iso_or_equiv
_atom_site_adp_type
_atom_site_occupancy
_atom_site_symmetry_multiplicity
_atom_site_calc_flag
_atom_site_refinement_flags
_atom_site_disorder_assembly
_atom_site_disorder_group
C1 C 1.5482(3) 1.0808(3) 0.3473(2) 0.0375(8) Uani 1 1 d . . .
C2 C 1.0286(3) 0.8936(2) 0.4771(2) 0.0292(7) Uani 1 1 d . . .
C3 C 0.8305(3) 0.8193(2) 0.5410(2) 0.0325(8) Uani 1 1 d . . .
H3 H 0.7755 0.8002 0.4796 0.039 Uiso 1 1 calc R . .
C4 C 1.7374(3) 1.2157(3) 0.4651(3) 0.0353(8) Uani 1 1 d . . .
H4 H 1.7791 1.2214 0.4150 0.042 Uiso 1 1 calc R . .
C5 C 0.7782(3) 0.7980(3) 0.6168(2) 0.0345(8) Uani 1 1 d . . .
C6 C 0.4509(3) 0.6047(3) 0.4878(2) 0.0340(8) Uani 1 1 d . . .
C7 C 0.6381(3) 0.7364(3) 0.6054(3) 0.0376(8) Uani 1 1 d . . .
C8 C 0.3425(3) 0.4154(3) 0.7311(3) 0.0396(9) Uani 1 1 d . . .
C9 C 1.6127(3) 1.1473(3) 0.4465(2) 0.0332(8) Uani 1 1 d . . .
C10 C 0.8593(4) 0.8303(3) 0.7083(3) 0.0397(9) Uani 1 1 d . . .
H10 H 0.8238 0.8182 0.7597 0.048 Uiso 1 1 calc R . .
C11 C 1.2837(4) 1.0178(3) 0.9344(3) 0.0444(10) Uani 1 1 d . . .
C12 C 0.9642(3) 0.8691(2) 0.5559(2) 0.0308(7) Uani 1 1 d . . .
C13 C 1.0443(3) 0.8985(3) 0.6474(2) 0.0362(8) Uani 1 1 d . . .
H13 H 1.1343 0.9307 0.6574 0.043 Uiso 1 1 calc R . .
C14 C 0.9976(3) 0.8489(3) 0.2999(2) 0.0329(8) Uani 1 1 d . . .
C15 C 1.8004(3) 1.2752(2) 0.5573(3) 0.0345(8) Uani 1 1 d . . .
C16 C 1.1243(3) 0.8964(3) 0.2935(2) 0.0343(8) Uani 1 1 d . . .
H16 H 1.1909 0.9271 0.3495 0.041 Uiso 1 1 calc R . .
C17 C 1.5507(3) 1.1406(3) 0.5212(2) 0.0386(8) Uani 1 1 d . . .
H17 H 1.4668 1.0956 0.5094 0.046 Uiso 1 1 calc R . .
C18 C 0.4876(3) 0.3292(3) 0.8113(2) 0.0380(8) Uani 1 1 d . . .
H18 H 0.4379 0.2697 0.7661 0.046 Uiso 1 1 calc R . .
C19 C 0.4545(3) 0.4159(3) 0.8084(2) 0.0383(9) Uani 1 1 d . . .
C20 C 0.9934(3) 0.8808(3) 0.7247(2) 0.0373(8) Uani 1 1 d . . .
C21 C 0.3779(3) 0.5762(3) 0.5511(3) 0.0365(8) Uani 1 1 d . . .
H21 H 0.4085 0.6098 0.6161 0.044 Uiso 1 1 calc R . .
C22 C 0.4019(4) 0.5564(3) 0.3914(3) 0.0439(9) Uani 1 1 d . . .
H22 H 0.4476 0.5756 0.3468 0.053 Uiso 1 1 calc R . .
C23 C 1.0744(4) 0.9141(3) 0.8261(3) 0.0452(10) Uani 1 1 d . . .
C24 C 1.9346(4) 1.3465(3) 0.5770(3) 0.0434(9) Uani 1 1 d . . .
C25 C 1.7382(4) 1.2663(3) 0.6319(3) 0.0418(9) Uani 1 1 d . . .
H25 H 1.7807 1.3048 0.6943 0.050 Uiso 1 1 calc R . .
C26 C 0.2847(4) 0.4794(3) 0.3609(3) 0.0499(10) Uani 1 1 d . . .
H26 H 0.2515 0.4454 0.2961 0.060 Uiso 1 1 calc R . .
C27 C 1.2890(4) 0.9717(3) 1.0058(3) 0.0430(9) Uani 1 1 d . . .
H27 H 1.2442 0.9043 0.9910 0.052 Uiso 1 1 calc R . .
C28 C 1.6124(4) 1.2000(3) 0.6132(3) 0.0442(9) Uani 1 1 d . . .
H28 H 1.5696 1.1956 0.6630 0.053 Uiso 1 1 calc R . .
C29 C 0.5941(4) 0.3303(3) 0.8809(3) 0.0433(9) Uani 1 1 d . . .
C30 C 0.2181(4) 0.4542(3) 0.4285(3) 0.0447(9) Uani 1 1 d . . .
H30 H 0.1389 0.4027 0.4084 0.054 Uiso 1 1 calc R . .
C31 C 0.9003(4) 0.8058(3) 0.2163(3) 0.0515(11) Uani 1 1 d . . .
H31 H 0.8149 0.7724 0.2183 0.062 Uiso 1 1 calc R . .
C32 C 1.0561(4) 0.8586(4) 0.1287(3) 0.0547(11) Uani 1 1 d . . .
H32 H 1.0756 0.8623 0.0699 0.066 Uiso 1 1 calc R . .
C33 C 0.9294(4) 0.8119(4) 0.1304(3) 0.0649(14) Uani 1 1 d . . .
H33 H 0.8635 0.7846 0.0737 0.078 Uiso 1 1 calc R . .
C34 C 1.4245(4) 1.1160(3) 1.1165(3) 0.0541(11) Uani 1 1 d . . .
H34 H 1.4687 1.1507 1.1797 0.065 Uiso 1 1 calc R . .
C35 C 0.6666(5) 0.4195(4) 0.9477(3) 0.0723(15) Uani 1 1 d . . .
H35 H 0.7369 0.4211 0.9955 0.087 Uiso 1 1 calc R . .
C36 C 0.5285(5) 0.5042(3) 0.8757(3) 0.0668(13) Uani 1 1 d . . .
H36 H 0.5063 0.5624 0.8748 0.080 Uiso 1 1 calc R . .
C37 C 0.6357(5) 0.5061(4) 0.9443(4) 0.0842(18) Uani 1 1 d . . .
H37 H 0.6871 0.5660 0.9882 0.101 Uiso 1 1 calc R . .
C38 C 1.4308(5) 1.1651(4) 1.0465(3) 0.0696(14) Uani 1 1 d . . .
H38 H 1.4831 1.2308 1.0613 0.084 Uiso 1 1 calc R . .
C39 C 0.6350(4) 0.2385(3) 0.8825(3) 0.0469(10) Uani 1 1 d . . .
C40 C 1.3586(4) 1.1155(3) 0.9541(3) 0.0611(13) Uani 1 1 d . . .
H40 H 1.3603 1.1475 0.9056 0.073 Uiso 1 1 calc R . .
C41 C 0.1160(9) 0.6547(6) 0.7390(6) 0.150(3) Uani 1 1 d . . .
H41A H 0.0700 0.6087 0.7701 0.180 Uiso 1 1 calc R A 1
H41B H 0.0609 0.6968 0.7265 0.180 Uiso 1 1 calc R A 1
C42 C 0.2369(11) 0.7154(8) 0.8044(7) 0.122(3) Uani 0.712(9) 1 d P B 1
H42A H 0.2742 0.7707 0.7811 0.182 Uiso 0.712(9) 1 calc PR B 1
H42B H 0.2982 0.6772 0.8100 0.182 Uiso 0.712(9) 1 calc PR B 1
H42C H 0.2201 0.7396 0.8662 0.182 Uiso 0.712(9) 1 calc PR B 1
C42' C 0.101(3) 0.6641(19) 0.8489(17) 0.122(3) Uani 0.288(9) 1 d PU B 2
H42D H 0.1454 0.6221 0.8752 0.182 Uiso 0.288(9) 1 calc PR B 2
H42E H 0.0091 0.6440 0.8495 0.182 Uiso 0.288(9) 1 calc PR B 2
H42F H 0.1414 0.7319 0.8868 0.182 Uiso 0.288(9) 1 calc PR B 2
N1 N 1.3567(3) 1.0200(2) 1.0967(2) 0.0394(7) Uani 1 1 d . . .
N2 N 1.1531(3) 0.8992(2) 0.2085(2) 0.0388(7) Uani 1 1 d . . .
N3 N 0.2634(3) 0.5011(2) 0.5218(2) 0.0370(7) Uani 1 1 d . B .
N4 N 0.5750(3) 0.6780(2) 0.5155(2) 0.0358(7) Uani 1 1 d D . .
N5 N 0.9620(2) 0.8403(2) 0.38678(19) 0.0324(6) Uani 1 1 d D . .
N6 N 1.2021(3) 0.9672(3) 0.8417(2) 0.0561(10) Uani 1 1 d D . .
O1 O 2.0006(3) 1.3885(2) 0.6617(2) 0.0582(8) Uani 1 1 d . . .
O2 O 1.9844(3) 1.3642(2) 0.5087(2) 0.0553(7) Uani 1 1 d . . .
O3 O 0.3075(3) 0.4934(2) 0.73979(19) 0.0492(7) Uani 1 1 d . B .
O4 O 0.2900(2) 0.3403(2) 0.66040(18) 0.0463(7) Uani 1 1 d . . .
O5 O 0.5875(3) 0.7373(2) 0.67399(19) 0.0558(8) Uani 1 1 d . . .
O6 O 1.0265(3) 0.8959(3) 0.8912(2) 0.0896(13) Uani 1 1 d . . .
O7 O 1.1353(2) 0.95754(18) 0.49551(16) 0.0374(6) Uani 1 1 d . . .
O8 O 1.6139(3) 1.0705(2) 0.28595(18) 0.0576(8) Uani 1 1 d . . .
O9 O 1.4244(2) 1.03518(19) 0.33136(17) 0.0447(6) Uani 1 1 d . . .
O10 O 0.5708(3) 0.1603(2) 0.81518(18) 0.0452(6) Uani 1 1 d . . .
O11 O 0.7296(3) 0.2409(2) 0.9453(2) 0.0725(9) Uani 1 1 d . . .
O12 O 0.6988(4) 0.8970(3) 0.3304(3) 0.1088(16) Uani 1 1 d . . .
O13 O 1.0109(6) 0.6282(4) 0.9772(4) 0.0731(18) Uani 0.50 1 d PD . .
O14 O 0.1261(3) 0.6021(2) 0.6545(2) 0.0592(8) Uani 1 1 d D B .
O15 O -0.0208(7) 0.5516(6) 0.1320(5) 0.118(3) Uani 0.50 1 d PD . .
O16 O 0.8312(7) 0.7022(5) 0.8804(6) 0.117(3) Uani 0.50 1 d PD . .
Zn1 Zn 0.16433(4) 0.47004(3) 0.62524(3) 0.03977(14) Uani 1 1 d . . .
Zn2 Zn 1.34967(4) 0.94908(3) 0.20116(3) 0.03596(14) Uani 1 1 d . . .
H6W H 0.9896 0.5879 1.0095 0.043 Uiso 0.50 1 d PRD . .
H5W H 0.9795 0.5851 0.9227 0.043 Uiso 0.50 1 d PRD . .
H3M H 0.8872 0.7950 0.3840 0.043 Uiso 1 1 d RD . .
H2M H 1.2323 0.9724 0.7897 0.043 Uiso 1 1 d RD . .
H1M H 0.6210 0.6811 0.4702 0.043 Uiso 1 1 d RD . .
H1W H 0.0107 0.5906 0.1013 0.043 Uiso 0.50 1 d PRD . .
H2W H 0.0496 0.5372 0.1494 0.043 Uiso 0.50 1 d PRD . .
H4W H 0.8956 0.6774 0.8906 0.043 Uiso 0.50 1 d PRD . .
H3W H 0.8785 0.7616 0.9103 0.043 Uiso 0.50 1 d PRD . .
H15M H 0.0834 0.6221 0.5983 0.043 Uiso 1 1 d RD . .

loop_
_atom_site_aniso_label
_atom_site_aniso_U_11
_atom_site_aniso_U_22
_atom_site_aniso_U_33
_atom_site_aniso_U_23
_atom_site_aniso_U_13
_atom_site_aniso_U_12
C1 0.034(2) 0.041(2) 0.0324(19) 0.0093(16) 0.0032(16) 0.0052(17)
C2 0.0267(17) 0.0315(19) 0.0313(18) 0.0095(14) 0.0072(14) 0.0107(15)
C3 0.0316(18) 0.033(2) 0.0294(17) 0.0057(15) 0.0066(14) 0.0072(15)
C4 0.0299(18) 0.038(2) 0.039(2) 0.0127(16) 0.0087(15) 0.0098(16)
C5 0.0319(18) 0.035(2) 0.0323(18) 0.0066(15) 0.0081(15) 0.0047(15)
C6 0.0256(17) 0.038(2) 0.039(2) 0.0130(16) 0.0056(15) 0.0089(15)
C7 0.0314(19) 0.038(2) 0.042(2) 0.0112(17) 0.0123(17) 0.0053(16)
C8 0.0321(19) 0.049(2) 0.037(2) 0.0146(18) 0.0091(16) 0.0070(18)
C9 0.0266(18) 0.034(2) 0.0356(18) 0.0092(15) 0.0021(15) 0.0068(15)
C10 0.039(2) 0.044(2) 0.0335(19) 0.0125(16) 0.0108(16) 0.0039(17)
C11 0.034(2) 0.059(3) 0.0318(19) 0.0143(18) 0.0043(16) 0.0005(18)
C12 0.0300(18) 0.0310(19) 0.0304(17) 0.0083(14) 0.0073(14) 0.0077(15)
C13 0.0307(18) 0.040(2) 0.0324(18) 0.0081(16) 0.0055(15) 0.0044(16)
C14 0.0306(18) 0.038(2) 0.0293(18) 0.0095(15) 0.0056(14) 0.0083(15)
C15 0.0265(17) 0.0279(19) 0.045(2) 0.0092(15) -0.0010(15) 0.0072(15)
C16 0.0287(18) 0.040(2) 0.0287(18) 0.0058(15) 0.0032(14) 0.0064(16)
C17 0.0298(18) 0.043(2) 0.040(2) 0.0125(17) 0.0074(16) 0.0037(16)
C18 0.0355(19) 0.040(2) 0.0320(18) 0.0043(16) 0.0084(15) 0.0038(16)
C19 0.037(2) 0.042(2) 0.0314(18) 0.0082(16) 0.0048(16) 0.0088(17)
C20 0.037(2) 0.040(2) 0.0297(18) 0.0088(15) 0.0072(15) 0.0039(16)
C21 0.0308(18) 0.041(2) 0.0351(19) 0.0096(16) 0.0059(15) 0.0082(16)
C22 0.035(2) 0.056(3) 0.040(2) 0.0149(18) 0.0118(16) 0.0083(18)
C23 0.042(2) 0.057(3) 0.032(2) 0.0144(18) 0.0072(17) 0.0054(19)
C24 0.032(2) 0.030(2) 0.065(3) 0.0111(19) 0.006(2) 0.0082(16)
C25 0.042(2) 0.043(2) 0.034(2) 0.0076(17) -0.0005(17) 0.0097(18)
C26 0.041(2) 0.061(3) 0.038(2) 0.0069(19) 0.0047(17) 0.006(2)
C27 0.037(2) 0.047(2) 0.035(2) 0.0074(17) 0.0061(16) -0.0003(17)
C28 0.048(2) 0.051(2) 0.033(2) 0.0131(17) 0.0117(17) 0.0096(19)
C29 0.044(2) 0.046(2) 0.037(2) 0.0084(17) 0.0038(17) 0.0139(18)
C30 0.0309(19) 0.050(2) 0.044(2) 0.0083(18) 0.0052(17) 0.0021(17)
C31 0.031(2) 0.073(3) 0.038(2) 0.011(2) 0.0055(17) -0.0013(19)
C32 0.038(2) 0.088(3) 0.031(2) 0.017(2) 0.0081(17) 0.005(2)
C33 0.034(2) 0.112(4) 0.032(2) 0.014(2) -0.0003(17) 0.001(2)
C34 0.060(3) 0.050(3) 0.037(2) 0.0082(19) -0.0026(19) 0.001(2)
C35 0.068(3) 0.070(3) 0.058(3) 0.000(2) -0.024(2) 0.024(3)
C36 0.072(3) 0.046(3) 0.064(3) 0.001(2) -0.014(2) 0.018(2)
C37 0.088(4) 0.054(3) 0.072(3) -0.014(3) -0.039(3) 0.019(3)
C38 0.076(3) 0.058(3) 0.055(3) 0.026(2) -0.006(2) -0.011(2)
C39 0.046(2) 0.058(3) 0.037(2) 0.016(2) 0.0085(19) 0.014(2)
C40 0.058(3) 0.070(3) 0.043(2) 0.028(2) 0.000(2) -0.008(2)
C41 0.185(9) 0.118(7) 0.133(7) 0.019(6) 0.005(7) 0.055(7)
C42 0.121(6) 0.127(7) 0.089(5) -0.019(5) -0.009(5) 0.055(6)
C42' 0.121(6) 0.127(7) 0.089(5) -0.019(5) -0.009(5) 0.055(6)
N1 0.0365(16) 0.047(2) 0.0301(16) 0.0113(14) 0.0058(13) 0.0045(15)
N2 0.0291(16) 0.053(2) 0.0307(16) 0.0129(14) 0.0061(13) 0.0052(14)
N3 0.0277(15) 0.0377(17) 0.0433(17) 0.0138(14) 0.0081(13) 0.0037(13)
N4 0.0259(15) 0.0419(18) 0.0344(16) 0.0084(13) 0.0088(12) 0.0017(13)
N5 0.0227(14) 0.0405(17) 0.0276(14) 0.0080(12) 0.0060(11) -0.0009(12)
N6 0.0444(19) 0.081(3) 0.0267(16) 0.0196(16) 0.0027(14) -0.0117(18)
O1 0.0377(15) 0.0499(18) 0.0650(19) 0.0056(15) -0.0100(14) -0.0023(13)
O2 0.0363(15) 0.0501(17) 0.073(2) 0.0167(15) 0.0126(14) 0.0004(13)
O3 0.0458(16) 0.0497(18) 0.0504(16) 0.0137(13) 0.0021(12) 0.0170(13)
O4 0.0388(15) 0.0543(17) 0.0355(14) 0.0062(13) 0.0019(11) 0.0053(13)
O5 0.0455(16) 0.0620(19) 0.0436(16) 0.0014(13) 0.0215(13) -0.0087(14)
O6 0.0483(18) 0.161(4) 0.0331(16) 0.030(2) 0.0070(14) -0.017(2)
O7 0.0295(13) 0.0388(14) 0.0344(13) 0.0077(11) 0.0046(10) -0.0026(11)
O8 0.0446(16) 0.082(2) 0.0349(15) 0.0023(14) 0.0123(13) 0.0091(15)
O9 0.0344(14) 0.0503(16) 0.0360(14) 0.0056(12) 0.0026(11) -0.0019(12)
O10 0.0472(15) 0.0475(16) 0.0406(15) 0.0120(13) 0.0098(12) 0.0138(13)
O11 0.074(2) 0.065(2) 0.068(2) 0.0155(17) -0.0158(18) 0.0265(18)
O12 0.064(2) 0.069(3) 0.151(4) -0.017(2) -0.020(2) 0.017(2)
O13 0.071(4) 0.057(4) 0.075(4) 0.012(3) 0.005(4) 0.005(3)
O14 0.071(2) 0.0547(19) 0.0589(19) 0.0175(15) 0.0170(16) 0.0277(16)
O15 0.168(9) 0.102(6) 0.057(5) 0.002(4) 0.036(5) 0.006(6)
O16 0.119(7) 0.103(7) 0.101(6) 0.048(5) -0.014(5) -0.009(5)
Zn1 0.0315(2) 0.0425(3) 0.0423(3) 0.0144(2) 0.00729(18) 0.00406(19)
Zn2 0.0305(2) 0.0454(3) 0.0277(2) 0.01031(18) 0.00488(17) 0.00465(19)

loop_
_atom_type_symbol
_atom_type_description
_atom_type_scat_dispersion_real
_atom_type_scat_dispersion_imag
_atom_type_scat_source
C C 0.0033 0.0016 'International Tables Vol C Tables 4.2.6.8 and 6.1.1.4'
H H 0.0000 0.0000 'International Tables Vol C Tables 4.2.6.8 and 6.1.1.4'
N N 0.0061 0.0033 'International Tables Vol C Tables 4.2.6.8 and 6.1.1.4'
O O 0.0106 0.0060 'International Tables Vol C Tables 4.2.6.8 and 6.1.1.4'
Zn Zn 0.2839 1.4301 'International Tables Vol C Tables 4.2.6.8 and 6.1.1.4'

loop_
_geom_angle_atom_site_label_1
_geom_angle_atom_site_label_2
_geom_angle_atom_site_label_3
_geom_angle
_geom_angle_site_symmetry_1
_geom_angle_site_symmetry_3
O8 C1 O9 123.2(3) . .
O8 C1 C9 120.4(3) . .
O9 C1 C9 116.4(3) . .
O7 C2 N5 123.0(3) . .
O7 C2 C12 121.1(3) . .
N5 C2 C12 115.9(3) . .
C5 C3 C12 120.5(3) . .
C5 C3 H3 119.7 . .
C12 C3 H3 119.7 . .
C15 C4 C9 120.9(3) . .
C15 C4 H4 119.6 . .
C9 C4 H4 119.6 . .
C10 C5 C3 119.3(3) . .
C10 C5 C7 116.7(3) . .
C3 C5 C7 123.9(3) . .
C21 C6 C22 118.2(3) . .
C21 C6 N4 124.2(3) . .
C22 C6 N4 117.6(3) . .
O5 C7 N4 123.0(3) . .
O5 C7 C5 121.3(3) . .
N4 C7 C5 115.6(3) . .
O4 C8 O3 122.6(3) . .
O4 C8 C19 120.2(4) . .
O3 C8 C19 117.2(3) . .
C17 C9 C4 119.1(3) . .
C17 C9 C1 120.6(3) . .
C4 C9 C1 120.3(3) . .
C5 C10 C20 120.8(3) . .
C5 C10 H10 119.6 . .
C20 C10 H10 119.6 . .
C27 C11 C40 119.0(3) . .
C27 C11 N6 120.9(3) . .
C40 C11 N6 120.1(3) . .
C13 C12 C3 119.2(3) . .
C13 C12 C2 117.2(3) . .
C3 C12 C2 123.6(3) . .
C12 C13 C20 121.2(3) . .
C12 C13 H13 119.4 . .
C20 C13 H13 119.4 . .
C31 C14 C16 118.1(3) . .
C31 C14 N5 117.5(3) . .
C16 C14 N5 124.4(3) . .
C4 C15 C25 119.4(3) . .
C4 C15 C24 120.6(3) . .
C25 C15 C24 120.0(3) . .
N2 C16 C14 121.6(3) . .
N2 C16 H16 119.2 . .
C14 C16 H16 119.2 . .
C28 C17 C9 120.4(3) . .
C28 C17 H17 119.8 . .
C9 C17 H17 119.8 . .
C19 C18 C29 120.9(3) . .
C19 C18 H18 119.6 . .
C29 C18 H18 119.6 . .
C36 C19 C18 119.5(3) . .
C36 C19 C8 119.7(4) . .
C18 C19 C8 120.8(3) . .
C13 C20 C10 118.8(3) . .
C13 C20 C23 123.7(3) . .
C10 C20 C23 117.6(3) . .
N3 C21 C6 122.1(3) . .
N3 C21 H21 118.9 . .
C6 C21 H21 118.9 . .
C6 C22 C26 120.0(3) . .
C6 C22 H22 120.0 . .
C26 C22 H22 120.0 . .
O6 C23 N6 121.5(3) . .
O6 C23 C20 121.5(3) . .
N6 C23 C20 117.0(3) . .
O1 C24 O2 119.1(3) . .
O1 C24 C15 120.6(4) . .
O2 C24 C15 120.3(4) . .
O1 C24 Zn1 54.68(19) . 1_765
O2 C24 Zn1 64.5(2) . 1_765
C15 C24 Zn1 175.3(3) . 1_765
C15 C25 C28 119.9(3) . .
C15 C25 H25 120.0 . .
C28 C25 H25 120.0 . .
C30 C26 C22 118.5(4) . .
C30 C26 H26 120.7 . .
C22 C26 H26 120.7 . .
N1 C27 C11 122.4(4) . .
N1 C27 H27 118.8 . .
C11 C27 H27 118.8 . .
C17 C28 C25 120.3(3) . .
C17 C28 H28 119.9 . .
C25 C28 H28 119.9 . .
C35 C29 C18 118.7(4) . .
C35 C29 C39 119.6(4) . .
C18 C29 C39 121.6(3) . .
N3 C30 C26 122.2(3) . .
N3 C30 H30 118.9 . .
C26 C30 H30 118.9 . .
C33 C31 C14 119.9(3) . .
C33 C31 H31 120.1 . .
C14 C31 H31 120.1 . .
N2 C32 C33 122.2(4) . .
N2 C32 H32 118.9 . .
C33 C32 H32 118.9 . .
C32 C33 C31 119.2(4) . .
C32 C33 H33 120.4 . .
C31 C33 H33 120.4 . .
N1 C34 C38 122.2(4) . .
N1 C34 H34 118.9 . .
C38 C34 H34 118.9 . .
C37 C35 C29 120.7(4) . .
C37 C35 H35 119.6 . .
C29 C35 H35 119.6 . .
C19 C36 C37 120.0(4) . .
C19 C36 H36 120.0 . .
C37 C36 H36 120.0 . .
C35 C37 C36 120.2(4) . .
C35 C37 H37 119.9 . .
C36 C37 H37 119.9 . .
C34 C38 C40 118.9(4) . .
C34 C38 H38 120.6 . .
C40 C38 H38 120.6 . .
O11 C39 O10 122.4(4) . .
O11 C39 C29 120.7(4) . .
O10 C39 C29 116.8(3) . .
C38 C40 C11 119.0(4) . .
C38 C40 H40 120.5 . .
C11 C40 H40 120.5 . .
O14 C41 C42 116.4(9) . .
O14 C41 C42' 151.1(12) . .
C42 C41 C42' 70.0(11) . .
O14 C41 H41A 108.2 . .
C42 C41 H41A 108.2 . .
C42' C41 H41A 46.6 . .
O14 C41 H41B 108.2 . .
C42 C41 H41B 108.2 . .
C42' C41 H41B 95.0 . .
H41A C41 H41B 107.4 . .
C41 C42 H42A 109.5 . .
C41 C42 H42B 109.5 . .
C41 C42 H42C 109.5 . .
C41 C42' H42D 109.5 . .
C41 C42' H42E 109.5 . .
H42D C42' H42E 109.5 . .
C41 C42' H42F 109.5 . .
H42D C42' H42F 109.5 . .
H42E C42' H42F 109.5 . .
C34 N1 C27 118.3(3) . .
C34 N1 Zn2 121.4(2) . 1_556
C27 N1 Zn2 120.2(2) . 1_556
C32 N2 C16 119.0(3) . .
C32 N2 Zn2 120.8(2) . .
C16 N2 Zn2 119.7(2) . .
C30 N3 C21 119.0(3) . .
C30 N3 Zn1 123.7(2) . .
C21 N3 Zn1 117.2(2) . .
C7 N4 C6 127.0(3) . .
C7 N4 H1M 116.5 . .
C6 N4 H1M 116.1 . .
C2 N5 C14 127.9(3) . .
C2 N5 H3M 113.6 . .
C14 N5 H3M 118.6 . .
C23 N6 C11 123.1(3) . .
C23 N6 H2M 116.2 . .
C11 N6 H2M 120.6 . .
C24 O1 Zn1 95.8(3) . 1_765
C24 O2 Zn1 85.8(2) . 1_765
C8 O3 Zn1 107.0(2) . .
C1 O9 Zn2 113.5(2) . .
C39 O10 Zn2 116.5(3) . 2_766
H6W O13 H5W 95.3 . .
C41 O14 Zn1 127.5(4) . .
C41 O14 H15M 112.8 . .
Zn1 O14 H15M 117.1 . .
H1W O15 H2W 96.3 . .
H4W O16 H3W 94.0 . .
O3 Zn1 O14 99.90(12) . .
O3 Zn1 N3 104.25(12) . .
O14 Zn1 N3 93.54(12) . .
O3 Zn1 O1 101.65(11) . 1_345
O14 Zn1 O1 97.59(12) . 1_345
N3 Zn1 O1 149.52(12) . 1_345
O3 Zn1 O2 149.85(11) . 1_345
O14 Zn1 O2 105.33(12) . 1_345
N3 Zn1 O2 90.53(11) . 1_345
O1 Zn1 O2 59.19(11) 1_345 1_345
O3 Zn1 C24 127.94(13) . 1_345
O14 Zn1 C24 102.83(12) . 1_345
N3 Zn1 C24 120.17(13) . 1_345
O1 Zn1 C24 29.51(12) 1_345 1_345
O2 Zn1 C24 29.68(11) 1_345 1_345
O9 Zn2 O10 108.27(11) . 2_766
O9 Zn2 N1 114.79(12) . 1_554
O10 Zn2 N1 114.36(12) 2_766 1_554
O9 Zn2 N2 99.25(11) . .
O10 Zn2 N2 110.71(12) 2_766 .
N1 Zn2 N2 108.42(12) 1_554 .

loop_
_geom_bond_atom_site_label_1
_geom_bond_atom_site_label_2
_geom_bond_distance
_geom_bond_site_symmetry_2
C1 O8 1.237(4) .
C1 O9 1.279(4) .
C1 C9 1.494(5) .
C2 O7 1.222(4) .
C2 N5 1.348(4) .
C2 C12 1.504(4) .
C3 C5 1.386(5) .
C3 C12 1.388(5) .
C3 H3 0.9300 .
C4 C15 1.384(5) .
C4 C9 1.391(5) .
C4 H4 0.9300 .
C5 C10 1.380(5) .
C5 C7 1.501(5) .
C6 C21 1.377(5) .
C6 C22 1.377(5) .
C6 N4 1.407(4) .
C7 O5 1.218(4) .
C7 N4 1.354(4) .
C8 O4 1.253(4) .
C8 O3 1.259(5) .
C8 C19 1.503(5) .
C9 C17 1.382(5) .
C10 C20 1.391(5) .
C10 H10 0.9300 .
C11 C27 1.362(5) .
C11 C40 1.378(6) .
C11 N6 1.412(4) .
C12 C13 1.377(5) .
C13 C20 1.383(5) .
C13 H13 0.9300 .
C14 C31 1.375(5) .
C14 C16 1.388(5) .
C14 N5 1.412(4) .
C15 C25 1.385(5) .
C15 C24 1.484(5) .
C16 N2 1.339(4) .
C16 H16 0.9300 .
C17 C28 1.380(5) .
C17 H17 0.9300 .
C18 C19 1.390(5) .
C18 C29 1.390(5) .
C18 H18 0.9300 .
C19 C36 1.381(6) .
C20 C23 1.498(5) .
C21 N3 1.349(4) .
C21 H21 0.9300 .
C22 C26 1.382(5) .
C22 H22 0.9300 .
C23 O6 1.205(4) .
C23 N6 1.343(5) .
C24 O1 1.253(5) .
C24 O2 1.257(5) .
C24 Zn1 2.531(4) 1_765
C25 C28 1.387(5) .
C25 H25 0.9300 .
C26 C30 1.376(5) .
C26 H26 0.9300 .
C27 N1 1.344(4) .
C27 H27 0.9300 .
C28 H28 0.9300 .
C29 C35 1.383(6) .
C29 C39 1.499(6) .
C30 N3 1.331(5) .
C30 H30 0.9300 .
C31 C33 1.364(5) .
C31 H31 0.9300 .
C32 N2 1.334(5) .
C32 C33 1.362(5) .
C32 H32 0.9300 .
C33 H33 0.9300 .
C34 N1 1.337(5) .
C34 C38 1.374(6) .
C34 H34 0.9300 .
C35 C37 1.379(7) .
C35 H35 0.9300 .
C36 C37 1.383(6) .
C36 H36 0.9300 .
C37 H37 0.9300 .
C38 C40 1.375(6) .
C38 H38 0.9300 .
C39 O11 1.237(5) .
C39 O10 1.271(5) .
C40 H40 0.9300 .
C41 O14 1.339(9) .
C41 C42 1.418(11) .
C41 C42' 1.62(3) .
C41 H41A 0.9700 .
C41 H41B 0.9700 .
C42 H42A 0.9600 .
C42 H42B 0.9600 .
C42 H42C 0.9600 .
C42' H42D 0.9600 .
C42' H42E 0.9600 .
C42' H42F 0.9600 .
N1 Zn2 2.026(3) 1_556
N2 Zn2 2.075(3) .
N3 Zn1 2.056(3) .
N4 H1M 0.8924 .
N5 H3M 0.8877 .
N6 H2M 0.8868 .
O1 Zn1 2.076(3) 1_765
O2 Zn1 2.290(3) 1_765
O3 Zn1 1.978(3) .
O9 Zn2 1.943(2) .
O10 Zn2 1.959(3) 2_766
O13 H6W 0.8403 .
O13 H5W 0.8512 .
O14 Zn1 2.016(3) .
O14 H15M 1.0084 .
O15 H1W 0.8380 .
O15 H2W 0.8426 .
O16 H4W 0.8577 .
O16 H3W 0.8533 .
Zn1 O1 2.076(3) 1_345
Zn1 O2 2.290(3) 1_345
Zn1 C24 2.531(4) 1_345
Zn2 O10 1.959(3) 2_766
Zn2 N1 2.026(3) 1_554

loop_
_geom_torsion_atom_site_label_1
_geom_torsion_atom_site_label_2
_geom_torsion_atom_site_label_3
_geom_torsion_atom_site_label_4
_geom_torsion
_geom_torsion_site_symmetry_4
C12 C3 C5 C10 2.7(5) .
C12 C3 C5 C7 -174.1(3) .
C10 C5 C7 O5 19.5(5) .
C3 C5 C7 O5 -163.7(4) .
C10 C5 C7 N4 -158.2(3) .
C3 C5 C7 N4 18.6(5) .
C15 C4 C9 C17 1.1(5) .
C15 C4 C9 C1 -177.6(3) .
O8 C1 C9 C17 -163.6(4) .
O9 C1 C9 C17 15.3(5) .
O8 C1 C9 C4 15.0(5) .
O9 C1 C9 C4 -166.1(3) .
C3 C5 C10 C20 -2.3(6) .
C7 C5 C10 C20 174.7(3) .
C5 C3 C12 C13 -1.0(5) .
C5 C3 C12 C2 179.1(3) .
O7 C2 C12 C13 -18.5(5) .
N5 C2 C12 C13 160.9(3) .
O7 C2 C12 C3 161.4(3) .
N5 C2 C12 C3 -19.2(5) .
C3 C12 C13 C20 -1.2(5) .
C2 C12 C13 C20 178.8(3) .
C9 C4 C15 C25 0.1(5) .
C9 C4 C15 C24 178.7(3) .
C31 C14 C16 N2 -1.2(6) .
N5 C14 C16 N2 177.7(3) .
C4 C9 C17 C28 -0.7(5) .
C1 C9 C17 C28 178.0(3) .
C29 C18 C19 C36 0.0(6) .
C29 C18 C19 C8 177.8(3) .
O4 C8 C19 C36 167.4(4) .
O3 C8 C19 C36 -10.8(5) .
O4 C8 C19 C18 -10.4(5) .
O3 C8 C19 C18 171.4(3) .
C12 C13 C20 C10 1.5(6) .
C12 C13 C20 C23 -177.8(4) .
C5 C10 C20 C13 0.2(6) .
C5 C10 C20 C23 179.6(4) .
C22 C6 C21 N3 2.2(5) .
N4 C6 C21 N3 -175.7(3) .
C21 C6 C22 C26 -2.1(6) .
N4 C6 C22 C26 175.9(4) .
C13 C20 C23 O6 -178.9(4) .
C10 C20 C23 O6 1.8(6) .
C13 C20 C23 N6 2.7(6) .
C10 C20 C23 N6 -176.7(4) .
C4 C15 C24 O1 -168.3(3) .
C25 C15 C24 O1 10.3(5) .
C4 C15 C24 O2 10.5(5) .
C25 C15 C24 O2 -170.9(3) .
C4 C15 C24 Zn1 -169(3) 1_765
C25 C15 C24 Zn1 9(3) 1_765
C4 C15 C25 C28 -1.7(5) .
C24 C15 C25 C28 179.7(3) .
C6 C22 C26 C30 1.3(6) .
C40 C11 C27 N1 5.2(6) .
N6 C11 C27 N1 -174.3(4) .
C9 C17 C28 C25 -0.8(6) .
C15 C25 C28 C17 2.1(6) .
C19 C18 C29 C35 0.2(6) .
C19 C18 C29 C39 -177.2(3) .
C22 C26 C30 N3 -0.4(6) .
C16 C14 C31 C33 -1.1(7) .
N5 C14 C31 C33 179.9(4) .
N2 C32 C33 C31 -0.4(8) .
C14 C31 C33 C32 1.9(8) .
C18 C29 C35 C37 -1.3(8) .
C39 C29 C35 C37 176.1(5) .
C18 C19 C36 C37 0.9(7) .
C8 C19 C36 C37 -176.9(5) .
C29 C35 C37 C36 2.3(9) .
C19 C36 C37 C35 -2.0(9) .
N1 C34 C38 C40 4.1(8) .
C35 C29 C39 O11 3.0(6) .
C18 C29 C39 O11 -179.6(4) .
C35 C29 C39 O10 -175.0(4) .
C18 C29 C39 O10 2.4(6) .
C34 C38 C40 C11 -0.9(8) .
C27 C11 C40 C38 -3.5(7) .
N6 C11 C40 C38 176.0(4) .
C38 C34 N1 C27 -2.5(7) .
C38 C34 N1 Zn2 179.7(4) 1_556
C11 C27 N1 C34 -2.2(6) .
C11 C27 N1 Zn2 175.7(3) 1_556
C33 C32 N2 C16 -1.9(7) .
C33 C32 N2 Zn2 170.0(4) .
C14 C16 N2 C32 2.7(6) .
C14 C16 N2 Zn2 -169.3(3) .
C26 C30 N3 C21 0.4(6) .
C26 C30 N3 Zn1 177.6(3) .
C6 C21 N3 C30 -1.3(5) .
C6 C21 N3 Zn1 -178.7(3) .
O5 C7 N4 C6 -6.2(6) .
C5 C7 N4 C6 171.4(3) .
C21 C6 N4 C7 -4.8(6) .
C22 C6 N4 C7 177.3(4) .
O7 C2 N5 C14 -1.9(6) .
C12 C2 N5 C14 178.7(3) .
C31 C14 N5 C2 -163.7(4) .
C16 C14 N5 C2 17.4(6) .
O6 C23 N6 C11 -9.8(7) .
C20 C23 N6 C11 168.7(4) .
C27 C11 N6 C23 47.9(6) .
C40 C11 N6 C23 -131.5(5) .
O2 C24 O1 Zn1 1.2(4) 1_765
C15 C24 O1 Zn1 -179.9(3) 1_765
O1 C24 O2 Zn1 -1.1(4) 1_765
C15 C24 O2 Zn1 -180.0(3) 1_765
O4 C8 O3 Zn1 -0.2(4) .
C19 C8 O3 Zn1 178.0(2) .
O8 C1 O9 Zn2 -0.4(5) .
C9 C1 O9 Zn2 -179.2(2) .
O11 C39 O10 Zn2 -12.5(5) 2_766
C29 C39 O10 Zn2 165.5(3) 2_766
C42 C41 O14 Zn1 82.9(10) .
C42' C41 O14 Zn1 -13(3) .
C8 O3 Zn1 O14 -179.8(2) .
C8 O3 Zn1 N3 -83.5(2) .
C8 O3 Zn1 O1 80.3(2) 1_345
C8 O3 Zn1 O2 33.6(4) 1_345
C8 O3 Zn1 C24 65.3(3) 1_345
C41 O14 Zn1 O3 -43.1(6) .
C41 O14 Zn1 N3 -148.2(6) .
C41 O14 Zn1 O1 60.2(6) 1_345
C41 O14 Zn1 O2 120.3(6) 1_345
C41 O14 Zn1 C24 89.8(6) 1_345
C30 N3 Zn1 O3 146.7(3) .
C21 N3 Zn1 O3 -36.1(3) .
C30 N3 Zn1 O14 -112.2(3) .
C21 N3 Zn1 O14 65.0(3) .
C30 N3 Zn1 O1 -0.7(4) 1_345
C21 N3 Zn1 O1 176.5(2) 1_345
C30 N3 Zn1 O2 -6.8(3) 1_345
C21 N3 Zn1 O2 170.4(3) 1_345
C30 N3 Zn1 C24 -5.1(3) 1_345
C21 N3 Zn1 C24 172.1(2) 1_345
C1 O9 Zn2 O10 67.0(3) 2_766
C1 O9 Zn2 N1 -62.1(3) 1_554
C1 O9 Zn2 N2 -177.5(3) .
C32 N2 Zn2 O9 161.8(3) .
C16 N2 Zn2 O9 -26.3(3) .
C32 N2 Zn2 O10 -84.5(3) 2_766
C16 N2 Zn2 O10 87.3(3) 2_766
C32 N2 Zn2 N1 41.7(4) 1_554
C16 N2 Zn2 N1 -146.5(3) 1_554
